data_7053872
loop_
_publ_author_name
'Larocque, Timothy G.'
'Lavoie, Gino G.'

_publ_section_title
;
 Reactivity study of low-coordinate phosphaalkene IMes&#xE001;PPh with
 Grubbs first-generation ruthenium benzylidene complexes
;
_journal_issue 2
_journal_name_full 'New Journal of Chemistry'
_journal_page_first 499
_journal_paper_doi 10.1039/c3nj01416a
_journal_volume 38
_journal_year 2014
_chemical_formula_moiety 'C52 H49 Cl N2 P2 Ru'
_chemical_formula_sum 'C52 H49 Cl N2 P2 Ru'
_chemical_formula_weight 900.39
_chemical_name_systematic
;
 ?
;
_space_group_IT_number 14
_symmetry_cell_setting monoclinic
_symmetry_space_group_name_Hall '-P 2yn'
_symmetry_space_group_name_H-M 'P 1 21/n 1'
_atom_sites_solution_hydrogens geom
_atom_sites_solution_primary direct
_atom_sites_solution_secondary difmap
_audit_creation_method SHELXL-97
_cell_angle_alpha 90.00
_cell_angle_beta 99.625(7)
_cell_angle_gamma 90.00
_cell_formula_units_Z 4
_cell_length_a 11.796(3)
_cell_length_b 18.979(5)
_cell_length_c 20.473(5)
_cell_measurement_reflns_used 40744
_cell_measurement_temperature 150(2)
_cell_measurement_theta_max 27.42
_cell_measurement_theta_min 1.47
_cell_volume 4519(2)
_computing_cell_refinement APEX2
_computing_data_collection 'APEX2 (Bruker, 2007)'
_computing_data_reduction 'SAINT (Bruker, 2007)'
_computing_molecular_graphics 'PLATON (Spek, 2009)'
_computing_publication_material 'SHELXTL (Sheldrick, 2008)'
_computing_structure_refinement 'SHELXL-97 (Sheldrick, 2008)'
_computing_structure_solution 'SHELXS-97 (Sheldrick, 2008)'
_diffrn_ambient_temperature 150(2)
_diffrn_detector_area_resol_mean 9
_diffrn_measured_fraction_theta_full 0.999
_diffrn_measured_fraction_theta_max 0.999
_diffrn_measurement_device_type 'Bruker Kappa APEX-DUO CCD'
_diffrn_measurement_method '\f and \w scans'
_diffrn_radiation_monochromator 'Bruker Triumph'
_diffrn_radiation_source 'fine-focus sealed tube'
_diffrn_radiation_type MoK\a
_diffrn_radiation_wavelength 0.71073
_diffrn_reflns_av_R_equivalents 0.0505
_diffrn_reflns_av_sigmaI/netI 0.0498
_diffrn_reflns_limit_h_max 15
_diffrn_reflns_limit_h_min -15
_diffrn_reflns_limit_k_max 14
_diffrn_reflns_limit_k_min -24
_diffrn_reflns_limit_l_max 26
_diffrn_reflns_limit_l_min -26
_diffrn_reflns_number 40082
_diffrn_reflns_theta_full 27.42
_diffrn_reflns_theta_max 27.42
_diffrn_reflns_theta_min 1.47
_exptl_absorpt_coefficient_mu 0.514
_exptl_absorpt_correction_T_max 0.7456
_exptl_absorpt_correction_T_min 0.7022
_exptl_absorpt_correction_type multi-scan
_exptl_absorpt_process_details 'SADABS (sheldrick, 1996)'
_exptl_crystal_colour orange
_exptl_crystal_density_diffrn 1.323
_exptl_crystal_density_method 'not measured'
_exptl_crystal_description needle
_exptl_crystal_F_000 1864
_exptl_crystal_size_max 0.19
_exptl_crystal_size_mid 0.050
_exptl_crystal_size_min 0.020
_refine_diff_density_max 0.374
_refine_diff_density_min -0.363
_refine_diff_density_rms 0.070
_refine_ls_extinction_method none
_refine_ls_goodness_of_fit_ref 1.011
_refine_ls_hydrogen_treatment constr
_refine_ls_matrix_type full
_refine_ls_number_parameters 523
_refine_ls_number_reflns 10285
_refine_ls_number_restraints 0
_refine_ls_restrained_S_all 1.011
_refine_ls_R_factor_all 0.0506
_refine_ls_R_factor_gt 0.0331
_refine_ls_shift/su_max 0.002
_refine_ls_shift/su_mean 0.000
_refine_ls_structure_factor_coef Fsqd
_refine_ls_weighting_details 'calc w=1/[\s^2^(Fo^2^)+(0.0272P)^2^+2.0931P] where P=(Fo^2^+2Fc^2^)/3'
_refine_ls_weighting_scheme calc
_refine_ls_wR_factor_gt 0.0675
_refine_ls_wR_factor_ref 0.0736
_reflns_number_gt 8113
_reflns_number_total 10285
_reflns_threshold_expression >2\s(I)
_cod_data_source_file c3nj01416a.txt
_cod_data_source_block d12283
_cod_depositor_comments
;
The following automatic conversions were performed:

'_symmetry_cell_setting' value 'Monoclinic' changed to 'monoclinic'
according to
/usr/data/users/saulius/automatic-downloads/current/RSC/lib/dictionaries/cif_core.dic
dictionary named 'cif_core.dic' version 2.4.2 from 2011-04-26.

Automatic conversion script
Id: cif_fix_values 2281 2013-09-26 08:29:07Z andrius 
;
_cod_original_sg_symbol_H-M 'P 21/n'
_cod_database_code 7053872

loop_
_symmetry_equiv_pos_as_xyz
'x, y, z'
'-x+1/2, y+1/2, -z+1/2'
'-x, -y, -z'
'x-1/2, -y-1/2, z-1/2'

loop_
_atom_site_label
_atom_site_type_symbol
_atom_site_fract_x
_atom_site_fract_y
_atom_site_fract_z
_atom_site_U_iso_or_equiv
_atom_site_adp_type
_atom_site_occupancy
_atom_site_symmetry_multiplicity
_atom_site_calc_flag
_atom_site_refinement_flags
C1 C 0.53366(18) 0.07226(9) 0.30816(11) 0.0146(4) Uani 1 1 d .
C2 C 0.5888(2) -0.01774(11) 0.37699(12) 0.0244(5) Uani 1 1 d .
H2 H 0.5940 -0.0481 0.4130 0.029 Uiso 1 1 calc R
C3 C 0.6477(2) -0.02305(10) 0.32632(12) 0.0231(5) Uani 1 1 d .
H3 H 0.7010 -0.0577 0.3206 0.028 Uiso 1 1 calc R
C4 C 0.44790(19) 0.06746(10) 0.41228(11) 0.0165(4) Uani 1 1 d .
C5 C 0.49418(19) 0.11941(10) 0.45676(11) 0.0185(5) Uani 1 1 d .
C6 C 0.4209(2) 0.14917(11) 0.49616(11) 0.0209(5) Uani 1 1 d .
H6 H 0.4493 0.1841 0.5263 0.025 Uiso 1 1 calc R
C7 C 0.3069(2) 0.12819(11) 0.49171(11) 0.0228(5) Uani 1 1 d .
C8 C 0.2675(2) 0.07269(11) 0.44949(12) 0.0237(5) Uani 1 1 d .
H8 H 0.1927 0.0566 0.4481 0.028 Uiso 1 1 calc R
C9 C 0.3370(2) 0.04040(10) 0.40918(11) 0.0206(5) Uani 1 1 d .
C10 C 0.6164(2) 0.14484(12) 0.46219(13) 0.0279(5) Uani 1 1 d .
H10A H 0.6226 0.1755 0.4256 0.042 Uiso 1 1 calc R
H10B H 0.6666 0.1052 0.4613 0.042 Uiso 1 1 calc R
H10C H 0.6378 0.1701 0.5030 0.042 Uiso 1 1 calc R
C11 C 0.2289(3) 0.16415(14) 0.53262(14) 0.0394(7) Uani 1 1 d .
H11A H 0.2240 0.1362 0.5712 0.059 Uiso 1 1 calc R
H11B H 0.1537 0.1694 0.5067 0.059 Uiso 1 1 calc R
H11C H 0.2594 0.2098 0.5461 0.059 Uiso 1 1 calc R
C12 C 0.2942(2) -0.02120(11) 0.36562(13) 0.0308(6) Uani 1 1 d .
H12A H 0.3182 -0.0159 0.3233 0.046 Uiso 1 1 calc R
H12B H 0.2118 -0.0229 0.3596 0.046 Uiso 1 1 calc R
H12C H 0.3254 -0.0641 0.3861 0.046 Uiso 1 1 calc R
C13 C 0.66599(19) 0.05198(10) 0.22732(11) 0.0168(5) Uani 1 1 d .
C14 C 0.6515(2) 0.00761(10) 0.17280(12) 0.0223(5) Uani 1 1 d .
C15 C 0.7078(2) 0.02655(11) 0.12019(12) 0.0262(5) Uani 1 1 d .
H15 H 0.7002 -0.0022 0.0829 0.031 Uiso 1 1 calc R
C16 C 0.7744(2) 0.08687(12) 0.12233(12) 0.0256(5) Uani 1 1 d .
C17 C 0.7852(2) 0.13073(11) 0.17776(11) 0.0210(5) Uani 1 1 d .
H17 H 0.8286 0.1717 0.1784 0.025 Uiso 1 1 calc R
C18 C 0.73216(18) 0.11471(10) 0.23301(11) 0.0163(4) Uani 1 1 d .
C19 C 0.5784(2) -0.05803(11) 0.16923(13) 0.0310(6) Uani 1 1 d .
H19A H 0.6201 -0.0946 0.1953 0.047 Uiso 1 1 calc R
H19B H 0.5595 -0.0733 0.1240 0.047 Uiso 1 1 calc R
H19C H 0.5089 -0.0480 0.1861 0.047 Uiso 1 1 calc R
C20 C 0.8380(3) 0.10514(14) 0.06603(13) 0.0400(7) Uani 1 1 d .
H20A H 0.9161 0.0891 0.0767 0.060 Uiso 1 1 calc R
H20B H 0.8371 0.1553 0.0597 0.060 Uiso 1 1 calc R
H20C H 0.8011 0.0826 0.0261 0.060 Uiso 1 1 calc R
C21 C 0.73879(18) 0.16243(10) 0.28983(11) 0.0160(4) Uani 1 1 d .
H21A H 0.8110 0.1878 0.2998 0.019 Uiso 1 1 calc R
H21B H 0.7199 0.1401 0.3293 0.019 Uiso 1 1 calc R
C22 C 0.3642(2) 0.10156(10) 0.20135(12) 0.0210(5) Uani 1 1 d .
C23 C 0.3895(2) 0.08602(11) 0.13885(12) 0.0259(5) Uani 1 1 d .
H23 H 0.4590 0.1006 0.1276 0.031 Uiso 1 1 calc R
C24 C 0.3112(3) 0.04882(15) 0.09321(15) 0.0424(7) Uani 1 1 d .
H24 H 0.3286 0.0387 0.0516 0.051 Uiso 1 1 calc R
C25 C 0.2078(3) 0.02680(17) 0.10944(17) 0.0571(9) Uani 1 1 d .
H25 H 0.1559 0.0017 0.0789 0.068 Uiso 1 1 calc R
C26 C 0.1815(3) 0.04215(17) 0.17136(17) 0.0554(9) Uani 1 1 d .
H26 H 0.1120 0.0272 0.1823 0.066 Uiso 1 1 calc R
C27 C 0.2585(2) 0.07978(14) 0.21710(14) 0.0357(6) Uani 1 1 d .
H27 H 0.2399 0.0906 0.2583 0.043 Uiso 1 1 calc R
C28 C 0.56254(19) 0.27212(10) 0.31883(10) 0.0169(4) Uani 1 1 d .
C29 C 0.6387(2) 0.32098(11) 0.35446(11) 0.0237(5) Uani 1 1 d .
H29 H 0.7077 0.3308 0.3400 0.028 Uiso 1 1 calc R
C30 C 0.6139(3) 0.35505(12) 0.41055(13) 0.0338(6) Uani 1 1 d .
H30 H 0.6664 0.3870 0.4330 0.041 Uiso 1 1 calc R
C31 C 0.5113(3) 0.34176(12) 0.43345(13) 0.0364(7) Uani 1 1 d .
H31 H 0.4936 0.3658 0.4701 0.044 Uiso 1 1 calc R
C32 C 0.4357(2) 0.29224(11) 0.40090(13) 0.0283(6) Uani 1 1 d .
H32 H 0.3674 0.2827 0.4162 0.034 Uiso 1 1 calc R
C33 C 0.4611(2) 0.25641(10) 0.34530(11) 0.0199(5) Uani 1 1 d .
C34 C 0.38315(19) 0.19847(10) 0.31291(11) 0.0188(5) Uani 1 1 d .
H34A H 0.3144 0.2181 0.2866 0.023 Uiso 1 1 calc R
H34B H 0.3609 0.1671 0.3460 0.023 Uiso 1 1 calc R
C35 C 0.4650(2) 0.26269(10) 0.07445(11) 0.0197(5) Uani 1 1 d .
C36 C 0.5409(2) 0.21057(10) 0.06025(12) 0.0240(5) Uani 1 1 d .
H36 H 0.5936 0.1912 0.0944 0.029 Uiso 1 1 calc R
C37 C 0.5384(2) 0.18743(12) -0.00448(13) 0.0344(6) Uani 1 1 d .
H37 H 0.5884 0.1521 -0.0131 0.041 Uiso 1 1 calc R
C38 C 0.4623(3) 0.21656(13) -0.05595(13) 0.0365(6) Uani 1 1 d .
H38 H 0.4623 0.2018 -0.0993 0.044 Uiso 1 1 calc R
C39 C 0.3859(2) 0.26790(13) -0.04263(13) 0.0351(6) Uani 1 1 d .
H39 H 0.3339 0.2873 -0.0771 0.042 Uiso 1 1 calc R
C40 C 0.3865(2) 0.29052(12) 0.02193(12) 0.0270(5) Uani 1 1 d .
H40 H 0.3342 0.3246 0.0304 0.032 Uiso 1 1 calc R
C41 C 0.50384(19) 0.38712(10) 0.15701(11) 0.0178(5) Uani 1 1 d .
C42 C 0.50653(19) 0.42443(10) 0.09864(12) 0.0217(5) Uani 1 1 d .
H42 H 0.4922 0.4012 0.0581 0.026 Uiso 1 1 calc R
C43 C 0.5308(2) 0.49675(11) 0.10089(13) 0.0271(6) Uani 1 1 d .
H43 H 0.5338 0.5210 0.0617 0.033 Uiso 1 1 calc R
C44 C 0.5502(2) 0.53234(11) 0.16021(13) 0.0287(6) Uani 1 1 d .
H44 H 0.5627 0.5807 0.1611 0.034 Uiso 1 1 calc R
C45 C 0.5509(2) 0.49537(11) 0.21883(13) 0.0287(6) Uani 1 1 d .
H45 H 0.5661 0.5189 0.2592 0.034 Uiso 1 1 calc R
C46 C 0.5289(2) 0.42317(11) 0.21734(12) 0.0237(5) Uani 1 1 d .
H46 H 0.5309 0.3987 0.2569 0.028 Uiso 1 1 calc R
C47 C 0.3180(2) 0.29452(11) 0.16982(12) 0.0243(5) Uani 1 1 d .
C48 C 0.2838(2) 0.33652(12) 0.21920(13) 0.0309(6) Uani 1 1 d .
H48 H 0.3367 0.3664 0.2442 0.037 Uiso 1 1 calc R
C49 C 0.1705(3) 0.33396(14) 0.23132(16) 0.0442(8) Uani 1 1 d .
H49 H 0.1489 0.3621 0.2644 0.053 Uiso 1 1 calc R
C50 C 0.0904(3) 0.29003(16) 0.19464(19) 0.0542(10) Uani 1 1 d .
H50 H 0.0152 0.2887 0.2028 0.065 Uiso 1 1 calc R
C51 C 0.1231(2) 0.24831(15) 0.14602(17) 0.0459(8) Uani 1 1 d .
H51 H 0.0695 0.2188 0.1211 0.055 Uiso 1 1 calc R
C52 C 0.2364(2) 0.24990(13) 0.13376(14) 0.0324(6) Uani 1 1 d .
H52 H 0.2575 0.2209 0.1012 0.039 Uiso 1 1 calc R
Cl1 Cl 0.75392(5) 0.30586(2) 0.21278(3) 0.02037(12) Uani 1 1 d .
N1 N 0.51871(16) 0.04144(8) 0.36567(9) 0.0169(4) Uani 1 1 d .
N2 N 0.61362(16) 0.03300(8) 0.28434(9) 0.0166(4) Uani 1 1 d .
P1 P 0.46985(5) 0.15144(2) 0.26007(3) 0.01446(12) Uani 1 1 d .
P2 P 0.47222(5) 0.29153(3) 0.16094(3) 0.01642(12) Uani 1 1 d .
Ru1 Ru 0.600325(15) 0.224260(8) 0.236137(8) 0.01295(5) Uani 1 1 d .

loop_
_atom_site_aniso_label
_atom_site_aniso_U_11
_atom_site_aniso_U_22
_atom_site_aniso_U_33
_atom_site_aniso_U_23
_atom_site_aniso_U_13
_atom_site_aniso_U_12
C1 0.0151(11) 0.0124(8) 0.0160(11) -0.0009(8) 0.0018(9) -0.0027(7)
C2 0.0277(14) 0.0191(10) 0.0271(14) 0.0090(9) 0.0066(11) 0.0049(9)
C3 0.0262(13) 0.0152(9) 0.0281(14) 0.0045(9) 0.0053(11) 0.0056(9)
C4 0.0186(12) 0.0168(9) 0.0145(11) 0.0052(8) 0.0041(9) 0.0011(8)
C5 0.0176(12) 0.0208(9) 0.0167(12) 0.0047(8) 0.0017(10) -0.0033(8)
C6 0.0279(13) 0.0210(10) 0.0133(12) 0.0012(9) 0.0021(10) -0.0019(9)
C7 0.0282(14) 0.0241(10) 0.0180(12) 0.0054(9) 0.0094(11) 0.0005(9)
C8 0.0177(13) 0.0291(11) 0.0251(14) 0.0037(10) 0.0058(11) -0.0060(9)
C9 0.0242(13) 0.0194(9) 0.0185(12) 0.0030(9) 0.0044(10) -0.0048(9)
C10 0.0215(13) 0.0336(12) 0.0284(14) -0.0031(11) 0.0032(11) -0.0087(10)
C11 0.0361(17) 0.0489(15) 0.0380(17) -0.0072(13) 0.0197(14) -0.0006(12)
C12 0.0326(15) 0.0274(11) 0.0334(15) -0.0059(10) 0.0090(13) -0.0115(10)
C13 0.0166(12) 0.0173(9) 0.0174(12) 0.0012(8) 0.0052(10) 0.0055(8)
C14 0.0229(13) 0.0192(10) 0.0239(13) -0.0025(9) 0.0015(11) 0.0052(9)
C15 0.0324(15) 0.0291(11) 0.0175(13) -0.0075(9) 0.0054(11) 0.0067(10)
C16 0.0275(14) 0.0329(11) 0.0176(13) 0.0033(10) 0.0075(11) 0.0085(10)
C17 0.0191(12) 0.0220(10) 0.0223(13) 0.0042(9) 0.0049(10) 0.0028(9)
C18 0.0129(11) 0.0178(9) 0.0180(12) 0.0027(8) 0.0021(9) 0.0055(8)
C19 0.0397(16) 0.0220(11) 0.0305(15) -0.0066(10) 0.0036(13) -0.0012(10)
C20 0.0452(18) 0.0517(15) 0.0277(16) 0.0003(12) 0.0193(14) 0.0046(13)
C21 0.0132(11) 0.0178(9) 0.0168(12) 0.0018(8) 0.0021(9) 0.0011(8)
C22 0.0188(12) 0.0204(10) 0.0218(13) 0.0048(9) -0.0022(10) -0.0025(8)
C23 0.0242(14) 0.0278(11) 0.0241(14) 0.0006(10) -0.0007(11) -0.0034(9)
C24 0.0431(19) 0.0512(16) 0.0300(16) -0.0113(13) -0.0018(14) -0.0080(13)
C25 0.046(2) 0.072(2) 0.047(2) -0.0167(17) -0.0100(17) -0.0283(17)
C26 0.0332(18) 0.079(2) 0.052(2) -0.0072(18) 0.0028(16) -0.0313(16)
C27 0.0279(15) 0.0475(15) 0.0322(16) 0.0029(12) 0.0061(13) -0.0136(12)
C28 0.0224(12) 0.0150(9) 0.0138(11) 0.0035(8) 0.0043(9) 0.0014(8)
C29 0.0283(14) 0.0248(10) 0.0186(13) 0.0002(9) 0.0056(11) -0.0056(9)
C30 0.0483(18) 0.0312(12) 0.0232(14) -0.0083(10) 0.0094(13) -0.0127(11)
C31 0.056(2) 0.0291(12) 0.0299(15) -0.0099(11) 0.0246(15) -0.0035(12)
C32 0.0371(15) 0.0222(10) 0.0308(15) 0.0018(10) 0.0205(13) 0.0016(10)
C33 0.0241(13) 0.0157(9) 0.0213(13) 0.0037(8) 0.0079(10) 0.0038(8)
C34 0.0187(12) 0.0169(9) 0.0226(13) 0.0060(8) 0.0088(10) 0.0036(8)
C35 0.0198(12) 0.0171(9) 0.0211(12) 0.0023(8) 0.0006(10) -0.0043(8)
C36 0.0249(13) 0.0207(10) 0.0253(13) 0.0039(9) 0.0009(11) 0.0016(9)
C37 0.0450(18) 0.0264(12) 0.0325(16) -0.0041(11) 0.0083(14) 0.0051(11)
C38 0.0504(19) 0.0362(13) 0.0209(14) -0.0066(11) 0.0001(13) -0.0038(12)
C39 0.0377(16) 0.0402(14) 0.0223(14) 0.0021(11) -0.0092(12) 0.0006(12)
C40 0.0221(13) 0.0307(11) 0.0258(14) 0.0009(10) -0.0033(11) 0.0021(10)
C41 0.0137(11) 0.0160(9) 0.0237(13) 0.0036(8) 0.0033(10) 0.0031(8)
C42 0.0189(12) 0.0212(10) 0.0253(13) 0.0039(9) 0.0047(10) 0.0027(9)
C43 0.0243(14) 0.0239(11) 0.0330(15) 0.0119(10) 0.0045(12) 0.0002(9)
C44 0.0220(14) 0.0188(10) 0.0439(17) 0.0028(10) 0.0013(12) -0.0017(9)
C45 0.0250(14) 0.0255(11) 0.0340(15) -0.0069(10) 0.0008(12) -0.0007(10)
C46 0.0217(13) 0.0242(10) 0.0242(13) 0.0030(9) 0.0013(11) -0.0001(9)
C47 0.0176(12) 0.0235(10) 0.0318(14) 0.0158(10) 0.0040(11) 0.0038(9)
C48 0.0288(15) 0.0281(11) 0.0384(16) 0.0159(11) 0.0131(13) 0.0101(10)
C49 0.0369(18) 0.0420(14) 0.061(2) 0.0254(14) 0.0293(17) 0.0182(13)
C50 0.0235(16) 0.0581(18) 0.086(3) 0.0385(18) 0.0236(18) 0.0109(14)
C51 0.0195(15) 0.0524(16) 0.063(2) 0.0268(16) -0.0012(15) -0.0049(12)
C52 0.0195(14) 0.0361(12) 0.0398(17) 0.0159(12) 0.0002(12) -0.0004(10)
Cl1 0.0185(3) 0.0187(2) 0.0253(3) 0.0036(2) 0.0077(2) -0.00224(19)
N1 0.0179(10) 0.0158(7) 0.0177(10) 0.0036(7) 0.0052(8) 0.0001(7)
N2 0.0192(10) 0.0137(7) 0.0176(10) 0.0007(7) 0.0049(8) 0.0015(7)
P1 0.0140(3) 0.0144(2) 0.0152(3) 0.0026(2) 0.0031(2) 0.00016(19)
P2 0.0149(3) 0.0165(2) 0.0177(3) 0.0043(2) 0.0026(2) 0.0008(2)
Ru1 0.01261(9) 0.01375(7) 0.01275(9) 0.00217(6) 0.00289(6) -0.00004(6)

loop_
_atom_type_symbol
_atom_type_description
_atom_type_scat_dispersion_real
_atom_type_scat_dispersion_imag
_atom_type_scat_source
C C 0.0033 0.0016 'International Tables Vol C Tables 4.2.6.8 and 6.1.1.4'
H H 0.0000 0.0000 'International Tables Vol C Tables 4.2.6.8 and 6.1.1.4'
Cl Cl 0.1484 0.1585 'International Tables Vol C Tables 4.2.6.8 and 6.1.1.4'
N N 0.0061 0.0033 'International Tables Vol C Tables 4.2.6.8 and 6.1.1.4'
P P 0.1023 0.0942 'International Tables Vol C Tables 4.2.6.8 and 6.1.1.4'
Ru Ru -1.2594 0.8363 'International Tables Vol C Tables 4.2.6.8 and 6.1.1.4'

loop_
_geom_angle_atom_site_label_1
_geom_angle_atom_site_label_2
_geom_angle_atom_site_label_3
_geom_angle
N1 C1 N2 105.98(17)
N1 C1 P1 134.54(15)
N2 C1 P1 119.48(15)
C3 C2 N1 107.53(19)
C2 C3 N2 106.70(18)
C5 C4 C9 123.54(19)
C5 C4 N1 117.68(19)
C9 C4 N1 118.76(19)
C4 C5 C6 116.9(2)
C4 C5 C10 122.79(19)
C6 C5 C10 120.3(2)
C7 C6 C5 122.1(2)
C6 C7 C8 118.4(2)
C6 C7 C11 120.5(2)
C8 C7 C11 121.1(2)
C7 C8 C9 122.0(2)
C4 C9 C8 116.7(2)
C4 C9 C12 122.1(2)
C8 C9 C12 121.3(2)
C14 C13 C18 124.64(19)
C14 C13 N2 118.96(18)
C18 C13 N2 116.37(18)
C13 C14 C15 116.9(2)
C13 C14 C19 122.2(2)
C15 C14 C19 120.9(2)
C16 C15 C14 121.7(2)
C15 C16 C17 119.5(2)
C15 C16 C20 121.0(2)
C17 C16 C20 119.5(2)
C16 C17 C18 122.0(2)
C17 C18 C13 115.21(19)
C17 C18 C21 122.00(18)
C13 C18 C21 122.65(18)
C18 C21 Ru1 89.78(13)
C23 C22 C27 119.0(2)
C23 C22 P1 118.83(17)
C27 C22 P1 122.16(19)
C24 C23 C22 120.3(2)
C25 C24 C23 120.4(3)
C24 C25 C26 119.9(3)
C25 C26 C27 120.2(3)
C26 C27 C22 120.2(3)
C29 C28 C33 116.41(19)
C29 C28 Ru1 121.04(15)
C33 C28 Ru1 122.51(16)
C30 C29 C28 122.0(2)
C29 C30 C31 120.5(2)
C32 C31 C30 119.1(2)
C31 C32 C33 120.8(2)
C32 C33 C28 120.9(2)
C32 C33 C34 120.84(19)
C28 C33 C34 118.19(18)
C33 C34 P1 104.70(14)
C36 C35 C40 118.1(2)
C36 C35 P2 118.84(18)
C40 C35 P2 123.01(17)
C37 C36 C35 120.6(2)
C38 C37 C36 120.5(2)
C37 C38 C39 119.5(2)
C38 C39 C40 120.3(2)
C39 C40 C35 120.8(2)
C42 C41 C46 118.46(19)
C42 C41 P2 124.54(17)
C46 C41 P2 116.99(16)
C41 C42 C43 120.2(2)
C44 C43 C42 120.9(2)
C43 C44 C45 119.4(2)
C44 C45 C46 120.2(2)
C45 C46 C41 120.7(2)
C52 C47 C48 118.1(2)
C52 C47 P2 121.95(19)
C48 C47 P2 119.6(2)
C47 C48 C49 120.5(3)
C50 C49 C48 120.7(3)
C51 C50 C49 119.3(3)
C50 C51 C52 120.6(3)
C47 C52 C51 120.8(3)
C1 N1 C2 109.51(17)
C1 N1 C4 126.63(16)
C2 N1 C4 123.71(17)
C1 N2 C3 110.28(17)
C1 N2 C13 124.55(16)
C3 N2 C13 124.78(17)
C34 P1 C22 104.54(11)
C34 P1 C1 107.02(9)
C22 P1 C1 95.67(9)
C34 P1 Ru1 107.87(7)
C22 P1 Ru1 127.16(7)
C1 P1 Ru1 112.77(7)
C35 P2 C41 103.07(9)
C35 P2 C47 102.37(11)
C41 P2 C47 100.45(9)
C35 P2 Ru1 112.97(7)
C41 P2 Ru1 116.62(8)
C47 P2 Ru1 119.07(7)
C28 Ru1 C21 94.09(8)
C28 Ru1 P1 80.52(6)
C21 Ru1 P1 92.48(6)
C28 Ru1 P2 95.53(6)
C21 Ru1 P2 168.55(6)
P1 Ru1 P2 95.21(3)
C28 Ru1 Cl1 98.61(6)
C21 Ru1 Cl1 85.58(6)
P1 Ru1 Cl1 177.83(2)
P2 Ru1 Cl1 86.85(3)

loop_
_geom_bond_atom_site_label_1
_geom_bond_atom_site_label_2
_geom_bond_distance
C1 N1 1.352(3)
C1 N2 1.355(2)
C1 P1 1.883(2)
C2 C3 1.345(3)
C2 N1 1.391(3)
C3 N2 1.384(3)
C4 C5 1.390(3)
C4 C9 1.397(3)
C4 N1 1.456(3)
C5 C6 1.396(3)
C5 C10 1.506(3)
C6 C7 1.391(3)
C7 C8 1.392(3)
C7 C11 1.507(3)
C8 C9 1.398(3)
C9 C12 1.505(3)
C13 C14 1.386(3)
C13 C18 1.418(3)
C13 N2 1.454(3)
C14 C15 1.404(3)
C14 C19 1.510(3)
C15 C16 1.385(3)
C16 C17 1.396(3)
C16 C20 1.517(3)
C17 C18 1.414(3)
C18 C21 1.466(3)
C21 Ru1 2.157(2)
C22 C23 1.393(3)
C22 C27 1.401(3)
C22 P1 1.842(2)
C23 C24 1.391(4)
C24 C25 1.382(4)
C25 C26 1.385(4)
C26 C27 1.389(4)
C28 C29 1.407(3)
C28 C33 1.426(3)
C28 Ru1 2.035(2)
C29 C30 1.391(3)
C30 C31 1.393(4)
C31 C32 1.387(4)
C32 C33 1.400(3)
C33 C34 1.513(3)
C34 P1 1.839(2)
C35 C36 1.397(3)
C35 C40 1.400(3)
C35 P2 1.842(2)
C36 C37 1.392(3)
C37 C38 1.381(4)
C38 C39 1.385(4)
C39 C40 1.388(3)
C41 C42 1.394(3)
C41 C46 1.400(3)
C41 P2 1.857(2)
C42 C43 1.401(3)
C43 C44 1.375(4)
C44 C45 1.389(3)
C45 C46 1.394(3)
C47 C52 1.397(4)
C47 C48 1.399(3)
C47 P2 1.859(2)
C48 C49 1.400(4)
C49 C50 1.384(5)
C50 C51 1.377(5)
C51 C52 1.400(4)
Cl1 Ru1 2.4899(7)
P1 Ru1 2.1843(6)
P2 Ru1 2.3464(7)
